data_2312044
loop_
_publ_author_name
'Parkin, Sean'
'Glidewell, Christopher'
'Horton, Peter N.'

_publ_section_title
;
 (E,E)-1,1'-[1,2-Bis(4-chlorophenyl)ethane-1,2-diyl]bis(phenyldiazene)
 revisited: threefold configurational disorder of (S,S), (R,R) and (S,R)
 isomers, a detailed critique.
;
_journal_coeditor_code FA3399
_journal_issue 'Pt 3'
_journal_name_full 'Acta crystallographica. Section C, Structural chemistry'
_journal_page_first 77
_journal_page_last 82
_journal_paper_doi 10.1107/S2053229623001262
_journal_volume 79
_journal_year 2023
_chemical_formula_iupac 'C26 H20 Cl2 N4'
_chemical_formula_moiety 'C26 H20 Cl2 N4'
_chemical_formula_sum 'C26 H20 Cl2 N4'
_chemical_formula_weight 459.36
_chemical_name_systematic
;
1,1'-[1,2-Bis(4-chlorophenyl)ethane-1,2-diyl]bis(phenyldiazene)
;
_space_group_crystal_system monoclinic
_space_group_IT_number 9
_space_group_name_Hall 'C -2yc'
_space_group_name_H-M_alt 'C 1 c 1'
_atom_sites_solution_hydrogens geom
_audit_creation_method SHELXL-2019/2
_cell_angle_alpha 90
_cell_angle_beta 99.967(7)
_cell_angle_gamma 90
_cell_formula_units_Z 4
_cell_length_a 22.657(10)
_cell_length_b 5.4399(18)
_cell_length_c 19.086(6)
_cell_measurement_reflns_used 3065
_cell_measurement_temperature 100(2)
_cell_measurement_theta_max 30.289
_cell_measurement_theta_min 2.167
_cell_volume 2316.9(15)
_computing_cell_refinement
;
<i>CrystalClear-SM Expert</i> (Rigaku, 2012)
;
_computing_data_reduction
;
<i>CrystalClear-SM Expert</i> (Rigaku, 2012)
;
_computing_molecular_graphics
;
<i>ShelXle</i> (H\"ubschle <i>et al.</i>,  2011)
;
_computing_publication_material
;
SHELXL2019 (Sheldrick, 2015b)
;
_computing_structure_refinement
;
SHELXL2019 (Sheldrick, 2015b)
;
_computing_structure_solution
;
<i>SHELXT</i> (Sheldrick, 2015a)
;
_diffrn_ambient_temperature 100(2)
_diffrn_detector_area_resol_mean 28.5714
_diffrn_measured_fraction_theta_full 0.997
_diffrn_measured_fraction_theta_max 0.881
_diffrn_measurement_device_type 'Rigaku AFC12'
_diffrn_measurement_method 'profile data from \w-scans'
_diffrn_radiation_type MoK\a
_diffrn_radiation_wavelength 0.71073
_diffrn_reflns_av_R_equivalents 0.0270
_diffrn_reflns_av_unetI/netI 0.0369
_diffrn_reflns_limit_h_max 23
_diffrn_reflns_limit_h_min -29
_diffrn_reflns_limit_k_max 7
_diffrn_reflns_limit_k_min -7
_diffrn_reflns_limit_l_max 26
_diffrn_reflns_limit_l_min -26
_diffrn_reflns_number 8691
_diffrn_reflns_theta_full 25.242
_diffrn_reflns_theta_max 30.289
_diffrn_reflns_theta_min 2.581
_exptl_absorpt_coefficient_mu 0.301
_exptl_absorpt_correction_T_max 0.985
_exptl_absorpt_correction_T_min 0.797
_exptl_absorpt_correction_type multi-scan
_exptl_absorpt_process_details
;
(<i>CrystalClear-SM Expert</i>; Rigaku, 2012)
;
_exptl_crystal_colour yellow
_exptl_crystal_density_diffrn 1.317
_exptl_crystal_description needle
_exptl_crystal_F_000 952
_exptl_crystal_size_max 0.500
_exptl_crystal_size_mid 0.060
_exptl_crystal_size_min 0.050
_refine_diff_density_max 0.183
_refine_diff_density_min -0.181
_refine_ls_abs_structure_details
;
Flack <i>x</i> determined using 681 quotients [(I+)-(I-)]/[(I+)+(I-)]
(Parsons <i>et al.</i>, 2013)
;
_refine_ls_abs_structure_Flack 0.54(14)
_refine_ls_extinction_method none
_refine_ls_goodness_of_fit_ref 1.078
_refine_ls_hydrogen_treatment constr
_refine_ls_matrix_type full
_refine_ls_number_parameters 724
_refine_ls_number_reflns 4406
_refine_ls_number_restraints 4197
_refine_ls_restrained_S_all 0.825
_refine_ls_R_factor_all 0.0703
_refine_ls_R_factor_gt 0.0465
_refine_ls_shift/su_max 0.007
_refine_ls_shift/su_mean 0.001
_refine_ls_structure_factor_coef Fsqd
_refine_ls_weighting_details 'w=1/[\s^2^(Fo^2^)+(0.0544P)^2^+0.3437P] where P=(Fo^2^+2Fc^2^)/3'
_refine_ls_weighting_scheme calc
_refine_ls_wR_factor_gt 0.1076
_refine_ls_wR_factor_ref 0.1228
_reflns_number_gt 3042
_reflns_number_total 4406
_reflns_threshold_expression 'I > 2\s(I)'
_cod_data_source_file fa3399sup1.cif
_cod_data_source_block IIc
_cod_original_sg_symbol_H-M 'C c'
_cod_database_code 2312044
_shelx_space_group_comment
;
The symmetry employed for this shelxl refinement is uniquely defined
by the following loop, which should always be used as a source of
symmetry information in preference to the above space-group names.
They are only intended as comments.
;
_shelx_estimated_absorpt_t_min 0.864
_shelx_estimated_absorpt_t_max 0.985

loop_
_space_group_symop_operation_xyz
'x, y, z'
'x, -y, z+1/2'
'x+1/2, y+1/2, z'
'x+1/2, -y+1/2, z+1/2'

loop_
_atom_site_type_symbol
_atom_site_label
_atom_site_fract_x
_atom_site_fract_y
_atom_site_fract_z
_atom_site_U_iso_or_equiv
_atom_site_adp_type
_atom_site_calc_flag
_atom_site_occupancy
_atom_site_disorder_assembly
_atom_site_disorder_group
C C1A 0.5104(5) 0.638(3) 0.4663(6) 0.0324(17) Uani d 0.393(3) A 1
H H1A 0.520796 0.475561 0.489848 0.039 Uiso calc 0.393(3) A 1
C C2A 0.5415(4) 0.6636(19) 0.4025(4) 0.0302(18) Uani d 0.393(3) A 1
C C3A 0.5799(4) 0.4777(18) 0.3884(5) 0.0339(19) Uani d 0.393(3) A 1
H H3A 0.587019 0.339808 0.419292 0.041 Uiso calc 0.393(3) A 1
C C4A 0.6079(5) 0.4936(18) 0.3293(5) 0.037(2) Uani d 0.393(3) A 1
H H4A 0.634105 0.366532 0.319684 0.044 Uiso calc 0.393(3) A 1
C C5A 0.5974(4) 0.6953(19) 0.2841(5) 0.0344(17) Uani d 0.393(3) A 1
C C6A 0.5590(4) 0.8812(17) 0.2982(5) 0.032(2) Uani d 0.393(3) A 1
H H6A 0.551882 1.019102 0.267323 0.039 Uiso calc 0.393(3) A 1
C C7A 0.5310(4) 0.8653(17) 0.3573(5) 0.0336(17) Uani d 0.393(3) A 1
H H7A 0.504795 0.992383 0.366930 0.040 Uiso calc 0.393(3) A 1
Cl Cl1A 0.6330(3) 0.7236(18) 0.2126(4) 0.0545(15) Uani d 0.393(3) A 1
N N1A 0.4459(5) 0.654(3) 0.4427(7) 0.0328(18) Uani d 0.393(3) A 1
N N2A 0.4108(5) 0.487(3) 0.4646(8) 0.0343(19) Uani d 0.393(3) A 1
C C8A 0.3477(3) 0.488(2) 0.4335(5) 0.0358(16) Uani d 0.393(3) A 1
C C9A 0.3204(4) 0.6578(17) 0.3839(5) 0.043(2) Uani d 0.393(3) A 1
H H9A 0.343876 0.778782 0.365642 0.051 Uiso calc 0.393(3) A 1
C C10A 0.2587(4) 0.6511(18) 0.3611(4) 0.044(2) Uani d 0.393(3) A 1
H H10A 0.240073 0.767491 0.327241 0.053 Uiso calc 0.393(3) A 1
C C11A 0.2243(3) 0.474(2) 0.3878(5) 0.048(3) Uani d 0.393(3) A 1
H H11A 0.182186 0.469521 0.372251 0.058 Uiso calc 0.393(3) A 1
C C12A 0.2516(4) 0.3038(16) 0.4374(5) 0.0405(19) Uani d 0.393(3) A 1
H H12A 0.228103 0.182837 0.455663 0.049 Uiso calc 0.393(3) A 1
C C13A 0.3133(4) 0.3105(17) 0.4602(5) 0.0368(19) Uani d 0.393(3) A 1
H H13A 0.331906 0.194123 0.494065 0.044 Uiso calc 0.393(3) A 1
C C1B 0.5287(5) 0.847(2) 0.5200(6) 0.0313(16) Uani d 0.393(3) A 1
H H1B 0.508502 1.000065 0.499019 0.038 Uiso calc 0.393(3) A 1
C C2B 0.5942(3) 0.9071(16) 0.5433(4) 0.0290(17) Uani d 0.393(3) A 1
C C3B 0.6194(3) 1.1188(15) 0.5202(5) 0.0369(18) Uani d 0.393(3) A 1
H H3B 0.595309 1.229516 0.489072 0.044 Uiso calc 0.393(3) A 1
C C4B 0.6799(4) 1.1685(14) 0.5428(5) 0.041(2) Uani d 0.393(3) A 1
H H4B 0.697133 1.313140 0.527028 0.049 Uiso calc 0.393(3) A 1
C C5B 0.7152(3) 1.0065(17) 0.5884(5) 0.0416(16) Uani d 0.393(3) A 1
C C6B 0.6900(3) 0.7948(16) 0.6114(5) 0.042(2) Uani d 0.393(3) A 1
H H6B 0.714127 0.684053 0.642546 0.050 Uiso calc 0.393(3) A 1
C C7B 0.6295(3) 0.7451(14) 0.5888(5) 0.0365(17) Uani d 0.393(3) A 1
H H7B 0.612303 0.600426 0.604591 0.044 Uiso calc 0.393(3) A 1
Cl Cl1B 0.79063(17) 1.0735(10) 0.6158(2) 0.0544(11) Uani d 0.393(3) A 1
N N1B 0.5028(5) 0.787(2) 0.5857(6) 0.0338(15) Uani d 0.393(3) A 1
N N2B 0.4637(5) 0.919(2) 0.5967(6) 0.0347(17) Uani d 0.393(3) A 1
C C8B 0.4396(4) 0.8659(16) 0.6592(4) 0.0345(15) Uani d 0.393(3) A 1
C C9B 0.4534(4) 0.6535(16) 0.6991(5) 0.039(2) Uani d 0.393(3) A 1
H H9B 0.479865 0.535299 0.684967 0.047 Uiso calc 0.393(3) A 1
C C10B 0.4285(4) 0.6141(16) 0.7598(5) 0.0414(19) Uani d 0.393(3) A 1
H H10B 0.437929 0.468904 0.787118 0.050 Uiso calc 0.393(3) A 1
C C11B 0.3897(4) 0.7870(19) 0.7805(4) 0.037(3) Uani d 0.393(3) A 1
H H11B 0.372711 0.760057 0.821994 0.045 Uiso calc 0.393(3) A 1
C C12B 0.3759(4) 0.9994(16) 0.7406(5) 0.0428(19) Uani d 0.393(3) A 1
H H12B 0.349429 1.117607 0.754721 0.051 Uiso calc 0.393(3) A 1
C C13B 0.4008(4) 1.0388(14) 0.6799(4) 0.0365(19) Uani d 0.393(3) A 1
H H13B 0.391365 1.184006 0.652570 0.044 Uiso calc 0.393(3) A 1
C C1C 0.4841(5) 0.643(3) 0.4808(7) 0.0317(17) Uani d 0.378(3) B 2
H H1C 0.503532 0.488767 0.502142 0.038 Uiso calc 0.378(3) B 2
C C2C 0.4166(3) 0.6085(17) 0.4611(5) 0.0340(18) Uani d 0.378(3) B 2
C C3C 0.3932(3) 0.3877(16) 0.4806(5) 0.0368(18) Uani d 0.378(3) B 2
H H3C 0.418360 0.274155 0.509585 0.044 Uiso calc 0.378(3) B 2
C C4C 0.3331(4) 0.3329(14) 0.4577(5) 0.039(2) Uani d 0.378(3) B 2
H H4C 0.317057 0.182011 0.471074 0.047 Uiso calc 0.378(3) B 2
C C5C 0.2963(3) 0.4990(17) 0.4153(5) 0.0416(16) Uani d 0.378(3) B 2
C C6C 0.3197(3) 0.7199(16) 0.3958(5) 0.038(2) Uani d 0.378(3) B 2
H H6C 0.294585 0.833383 0.366776 0.045 Uiso calc 0.378(3) B 2
C C7C 0.3799(4) 0.7746(14) 0.4186(5) 0.0379(18) Uani d 0.378(3) B 2
H H7C 0.395888 0.925533 0.405287 0.045 Uiso calc 0.378(3) B 2
Cl Cl1C 0.22228(18) 0.4296(11) 0.3835(3) 0.0659(15) Uani d 0.378(3) B 2
N N1C 0.5086(5) 0.714(2) 0.4177(6) 0.0342(16) Uani d 0.378(3) B 2
N N2C 0.5496(5) 0.570(2) 0.4052(6) 0.0312(16) Uani d 0.378(3) B 2
C C8C 0.5754(4) 0.6381(17) 0.3435(4) 0.0348(15) Uani d 0.378(3) B 2
C C9C 0.5608(4) 0.8392(16) 0.2989(5) 0.034(2) Uani d 0.378(3) B 2
H H9C 0.530698 0.951206 0.307611 0.041 Uiso calc 0.378(3) B 2
C C10C 0.5902(4) 0.8764(17) 0.2416(5) 0.0374(19) Uani d 0.378(3) B 2
H H10C 0.580165 1.013818 0.211155 0.045 Uiso calc 0.378(3) B 2
C C11C 0.6342(4) 0.713(2) 0.2289(5) 0.040(3) Uani d 0.378(3) B 2
H H11C 0.654257 0.737933 0.189717 0.048 Uiso calc 0.378(3) B 2
C C12C 0.6488(4) 0.5114(18) 0.2734(5) 0.046(2) Uani d 0.378(3) B 2
H H12C 0.678882 0.399435 0.264736 0.055 Uiso calc 0.378(3) B 2
C C13C 0.6194(4) 0.4742(16) 0.3307(4) 0.0364(19) Uani d 0.378(3) B 2
H H13C 0.629415 0.336820 0.361193 0.044 Uiso calc 0.378(3) B 2
C C1D 0.4988(5) 0.861(3) 0.5328(7) 0.0337(17) Uani d 0.378(3) B 2
H H1D 0.487714 1.019595 0.507386 0.040 Uiso calc 0.378(3) B 2
C C2D 0.4714(5) 0.848(2) 0.5988(5) 0.034(2) Uani d 0.378(3) B 2
C C3D 0.4317(5) 1.0231(19) 0.6165(5) 0.0347(19) Uani d 0.378(3) B 2
H H3D 0.422418 1.164706 0.587585 0.042 Uiso calc 0.378(3) B 2
C C4D 0.4056(5) 0.9907(19) 0.6767(6) 0.038(2) Uani d 0.378(3) B 2
H H4D 0.378515 1.110155 0.688813 0.046 Uiso calc 0.378(3) B 2
C C5D 0.4192(6) 0.784(2) 0.7190(5) 0.0381(18) Uani d 0.378(3) B 2
C C6D 0.4589(7) 0.609(2) 0.7013(6) 0.035(2) Uani d 0.378(3) B 2
H H6D 0.468181 0.467261 0.730206 0.042 Uiso calc 0.378(3) B 2
C C7D 0.4850(6) 0.641(2) 0.6411(6) 0.0357(19) Uani d 0.378(3) B 2
H H7D 0.512084 0.521807 0.628977 0.043 Uiso calc 0.378(3) B 2
Cl Cl1D 0.3832(3) 0.7635(15) 0.7917(4) 0.0476(13) Uani d 0.378(3) B 2
N N1D 0.5657(5) 0.852(3) 0.5591(9) 0.0318(18) Uani d 0.378(3) B 2
N N2D 0.5926(4) 1.028(3) 0.5419(8) 0.0343(19) Uani d 0.378(3) B 2
C C8D 0.6558(3) 1.015(2) 0.5662(6) 0.0376(16) Uani d 0.378(3) B 2
C C9D 0.6839(4) 0.8151(17) 0.6034(5) 0.044(2) Uani d 0.378(3) B 2
H H9D 0.661053 0.675557 0.612263 0.052 Uiso calc 0.378(3) B 2
C C10D 0.7454(4) 0.8194(19) 0.6276(5) 0.046(2) Uani d 0.378(3) B 2
H H10D 0.764565 0.682947 0.653025 0.055 Uiso calc 0.378(3) B 2
C C11D 0.7788(3) 1.024(2) 0.6147(7) 0.055(3) Uani d 0.378(3) B 2
H H11D 0.820821 1.026549 0.631204 0.066 Uiso calc 0.378(3) B 2
C C12D 0.7507(4) 1.2233(19) 0.5775(7) 0.049(2) Uani d 0.378(3) B 2
H H12D 0.773566 1.362763 0.568619 0.058 Uiso calc 0.378(3) B 2
C C13D 0.6892(4) 1.2189(18) 0.5533(6) 0.042(2) Uani d 0.378(3) B 2
H H13D 0.670054 1.355378 0.527856 0.051 Uiso calc 0.378(3) B 2
C C1E 0.5147(8) 0.856(5) 0.5361(11) 0.035(2) Uani d 0.229(2) C 3
H H1E 0.502937 1.019244 0.513677 0.042 Uiso calc 0.229(2) C 3
C C2E 0.4815(8) 0.815(4) 0.5991(8) 0.036(2) Uani d 0.229(2) C 3
C C3E 0.4415(9) 1.007(3) 0.6028(8) 0.038(2) Uani d 0.229(2) C 3
H H3E 0.435937 1.130370 0.567124 0.046 Uiso calc 0.229(2) C 3
C C4E 0.4095(8) 1.017(3) 0.6587(8) 0.036(2) Uani d 0.229(2) C 3
H H4E 0.382131 1.147773 0.661184 0.043 Uiso calc 0.229(2) C 3
C C5E 0.4176(9) 0.836(3) 0.7109(8) 0.038(2) Uani d 0.229(2) C 3
C C6E 0.4576(11) 0.645(3) 0.7072(10) 0.036(2) Uani d 0.229(2) C 3
H H6E 0.463116 0.521220 0.742921 0.043 Uiso calc 0.229(2) C 3
C C7E 0.4896(10) 0.635(4) 0.6514(10) 0.038(2) Uani d 0.229(2) C 3
H H7E 0.516923 0.503812 0.648861 0.045 Uiso calc 0.229(2) C 3
Cl Cl1E 0.3737(7) 0.815(3) 0.7772(8) 0.081(4) Uani d 0.229(2) C 3
N N1E 0.5794(8) 0.846(5) 0.5567(15) 0.035(2) Uani d 0.229(2) C 3
N N2E 0.6081(7) 1.041(4) 0.5411(14) 0.034(2) Uani d 0.229(2) C 3
C C8E 0.6714(5) 1.020(3) 0.5674(9) 0.038(2) Uani d 0.229(2) C 3
C C9E 0.6930(6) 0.862(3) 0.6232(9) 0.043(3) Uani d 0.229(2) C 3
H H9E 0.667425 0.740291 0.637567 0.052 Uiso calc 0.229(2) C 3
C C10E 0.7520(7) 0.882(3) 0.6580(7) 0.050(3) Uani d 0.229(2) C 3
H H10E 0.766729 0.773620 0.696189 0.060 Uiso calc 0.229(2) C 3
C C11E 0.7894(5) 1.059(3) 0.6370(8) 0.052(3) Uani d 0.229(2) C 3
H H11E 0.829736 1.072742 0.660803 0.062 Uiso calc 0.229(2) C 3
C C12E 0.7679(6) 1.217(3) 0.5812(9) 0.046(3) Uani d 0.229(2) C 3
H H12E 0.793439 1.338538 0.566793 0.056 Uiso calc 0.229(2) C 3
C C13E 0.7089(6) 1.197(3) 0.5463(8) 0.043(3) Uani d 0.229(2) C 3
H H13E 0.694135 1.305212 0.508169 0.052 Uiso calc 0.229(2) C 3
C C1F 0.5004(8) 0.655(5) 0.4807(10) 0.034(2) Uani d 0.229(2) C 3
H H1F 0.509473 0.491900 0.504572 0.040 Uiso calc 0.229(2) C 3
C C2F 0.5292(7) 0.663(3) 0.4156(7) 0.032(2) Uani d 0.229(2) C 3
C C3F 0.5679(8) 0.482(3) 0.3994(8) 0.036(2) Uani d 0.229(2) C 3
H H3F 0.575361 0.339831 0.428647 0.043 Uiso calc 0.229(2) C 3
C C4F 0.5957(7) 0.508(3) 0.3404(9) 0.036(2) Uani d 0.229(2) C 3
H H4F 0.622147 0.383695 0.329252 0.043 Uiso calc 0.229(2) C 3
C C5F 0.5848(7) 0.715(3) 0.2976(7) 0.036(2) Uani d 0.229(2) C 3
C C6F 0.5461(7) 0.897(3) 0.3138(7) 0.034(2) Uani d 0.229(2) C 3
H H6F 0.538691 1.038324 0.284537 0.041 Uiso calc 0.229(2) C 3
C C7F 0.5183(6) 0.870(3) 0.3728(7) 0.035(2) Uani d 0.229(2) C 3
H H7F 0.491903 0.994465 0.383932 0.042 Uiso calc 0.229(2) C 3
Cl Cl1F 0.6182(6) 0.742(3) 0.2222(8) 0.061(3) Uani d 0.229(2) C 3
N N1F 0.4344(8) 0.669(4) 0.4531(13) 0.035(2) Uani d 0.229(2) C 3
N N2F 0.4192(7) 0.455(4) 0.4572(14) 0.035(2) Uani d 0.229(2) C 3
C C8F 0.3558(5) 0.473(3) 0.4388(9) 0.037(2) Uani d 0.229(2) C 3
C C9F 0.3257(7) 0.684(3) 0.4114(8) 0.040(2) Uani d 0.229(2) C 3
H H9F 0.347497 0.830299 0.406631 0.047 Uiso calc 0.229(2) C 3
C C10F 0.2638(7) 0.681(3) 0.3910(8) 0.045(3) Uani d 0.229(2) C 3
H H10F 0.243225 0.824910 0.372318 0.054 Uiso calc 0.229(2) C 3
C C11F 0.2319(5) 0.466(3) 0.3980(9) 0.050(3) Uani d 0.229(2) C 3
H H11F 0.189541 0.464187 0.384117 0.060 Uiso calc 0.229(2) C 3
C C12F 0.2619(7) 0.255(3) 0.4254(9) 0.044(3) Uani d 0.229(2) C 3
H H12F 0.240129 0.108850 0.430228 0.052 Uiso calc 0.229(2) C 3
C C13F 0.3239(7) 0.258(3) 0.4458(9) 0.040(2) Uani d 0.229(2) C 3
H H13F 0.344401 0.114235 0.464542 0.048 Uiso calc 0.229(2) C 3

loop_
_atom_site_aniso_label
_atom_site_aniso_U_11
_atom_site_aniso_U_22
_atom_site_aniso_U_33
_atom_site_aniso_U_12
_atom_site_aniso_U_13
_atom_site_aniso_U_23
C1A 0.035(3) 0.027(3) 0.033(3) 0.002(3) 0.001(3) 0.002(3)
C2A 0.028(3) 0.033(3) 0.028(3) -0.003(3) 0.000(3) -0.002(3)
C3A 0.036(4) 0.030(3) 0.034(3) 0.003(3) 0.003(3) 0.000(3)
C4A 0.039(4) 0.035(4) 0.038(4) 0.001(3) 0.009(3) 0.000(3)
C5A 0.035(3) 0.034(3) 0.034(3) -0.005(3) 0.006(3) -0.007(3)
C6A 0.037(4) 0.028(4) 0.031(4) -0.005(3) 0.003(3) -0.003(3)
C7A 0.033(3) 0.033(3) 0.034(3) 0.002(3) 0.005(3) 0.001(3)
Cl1A 0.058(3) 0.066(3) 0.046(3) -0.009(2) 0.027(2) -0.005(2)
N1A 0.034(3) 0.032(3) 0.034(3) -0.001(3) 0.007(3) 0.000(3)
N2A 0.041(3) 0.031(4) 0.032(3) 0.001(3) 0.007(3) -0.001(3)
C8A 0.034(3) 0.040(3) 0.034(3) 0.002(3) 0.008(2) -0.002(3)
C9A 0.043(3) 0.044(4) 0.041(4) 0.008(3) 0.006(3) 0.000(4)
C10A 0.044(3) 0.053(4) 0.037(4) 0.012(3) 0.008(3) -0.003(4)
C11A 0.043(4) 0.055(4) 0.045(5) 0.011(4) 0.003(4) -0.006(4)
C12A 0.039(3) 0.043(4) 0.040(4) 0.000(3) 0.010(3) -0.004(3)
C13A 0.036(3) 0.037(4) 0.040(4) 0.006(3) 0.012(3) -0.005(3)
C1B 0.033(3) 0.031(3) 0.030(3) 0.000(3) 0.005(3) 0.004(3)
C2B 0.030(3) 0.031(3) 0.026(3) 0.002(3) 0.005(3) 0.000(3)
C3B 0.039(3) 0.037(4) 0.035(4) -0.003(3) 0.005(3) 0.002(3)
C4B 0.037(3) 0.043(4) 0.041(4) -0.008(3) 0.005(3) -0.003(3)
C5B 0.037(3) 0.044(3) 0.041(3) -0.004(3) 0.000(3) -0.012(3)
C6B 0.041(3) 0.042(4) 0.038(4) 0.003(3) -0.003(3) -0.005(3)
C7B 0.041(3) 0.028(3) 0.037(3) 0.003(3) -0.006(3) 0.000(3)
Cl1B 0.0365(16) 0.069(3) 0.056(2) -0.0094(17) 0.0051(15) -0.014(2)
N1B 0.036(3) 0.036(3) 0.030(3) -0.004(3) 0.006(2) 0.002(3)
N2B 0.035(3) 0.035(3) 0.031(3) -0.002(3) 0.000(3) 0.002(3)
C8B 0.035(3) 0.035(3) 0.030(3) -0.010(2) -0.002(2) -0.002(3)
C9B 0.043(4) 0.034(4) 0.037(4) -0.006(3) -0.002(3) 0.000(3)
C10B 0.047(4) 0.039(4) 0.034(3) -0.008(3) -0.004(3) 0.004(3)
C11B 0.043(5) 0.032(5) 0.034(5) -0.015(4) -0.001(4) 0.001(4)
C12B 0.048(4) 0.036(4) 0.044(4) -0.008(3) 0.005(3) -0.003(3)
C13B 0.046(3) 0.027(3) 0.035(4) -0.005(3) 0.004(3) 0.000(3)
C1C 0.033(3) 0.030(3) 0.032(3) -0.001(3) 0.007(3) 0.004(3)
C2C 0.035(3) 0.036(4) 0.033(3) 0.000(3) 0.008(3) 0.002(3)
C3C 0.041(3) 0.036(4) 0.034(3) 0.003(3) 0.008(3) -0.002(3)
C4C 0.039(3) 0.039(4) 0.041(4) -0.001(3) 0.009(3) -0.004(3)
C5C 0.039(3) 0.044(3) 0.041(3) 0.002(3) 0.006(3) -0.008(3)
C6C 0.036(3) 0.039(4) 0.037(4) 0.009(3) 0.005(3) -0.001(3)
C7C 0.038(3) 0.032(3) 0.042(3) 0.000(3) 0.001(3) 0.003(3)
Cl1C 0.0363(19) 0.074(3) 0.080(3) -0.0077(19) -0.0090(19) -0.030(3)
N1C 0.035(3) 0.034(3) 0.034(3) -0.001(3) 0.004(3) 0.001(3)
N2C 0.029(3) 0.032(3) 0.032(3) -0.002(3) 0.002(2) 0.001(3)
C8C 0.035(3) 0.038(3) 0.032(3) -0.006(3) 0.006(2) -0.005(3)
C9C 0.039(4) 0.032(4) 0.031(3) -0.006(3) 0.003(3) -0.007(3)
C10C 0.045(4) 0.034(4) 0.034(4) -0.010(3) 0.010(3) 0.002(3)
C11C 0.044(5) 0.040(5) 0.037(5) -0.004(4) 0.010(4) -0.006(4)
C12C 0.052(4) 0.043(4) 0.044(4) -0.003(3) 0.014(3) -0.007(3)
C13C 0.041(4) 0.033(4) 0.036(3) -0.003(3) 0.009(3) -0.003(3)
C1D 0.034(3) 0.029(3) 0.034(3) 0.002(3) -0.005(3) 0.004(3)
C2D 0.035(4) 0.033(4) 0.031(3) 0.001(3) -0.004(3) 0.004(3)
C3D 0.042(4) 0.027(3) 0.033(4) 0.000(3) -0.001(3) 0.004(3)
C4D 0.046(4) 0.034(4) 0.034(4) -0.004(3) 0.004(3) 0.001(3)
C5D 0.044(3) 0.035(4) 0.032(3) -0.010(3) -0.003(3) -0.003(3)
C6D 0.040(4) 0.029(4) 0.032(4) -0.001(3) -0.007(3) 0.004(3)
C7D 0.039(4) 0.031(3) 0.033(4) 0.004(3) -0.006(3) 0.004(3)
Cl1D 0.054(3) 0.048(2) 0.041(3) 0.0001(18) 0.008(2) 0.007(2)
N1D 0.033(3) 0.029(3) 0.032(3) -0.001(3) 0.001(3) 0.004(3)
N2D 0.037(3) 0.035(3) 0.031(3) -0.005(3) 0.003(3) -0.001(3)
C8D 0.038(3) 0.041(3) 0.033(3) -0.006(3) 0.005(3) -0.002(3)
C9D 0.045(4) 0.045(4) 0.038(4) -0.003(3) 0.000(3) -0.002(4)
C10D 0.045(4) 0.050(4) 0.039(4) 0.000(3) 0.001(3) -0.007(4)
C11D 0.048(5) 0.057(5) 0.057(5) -0.002(4) -0.004(4) -0.011(4)
C12D 0.042(4) 0.053(4) 0.048(4) -0.014(3) 0.000(4) -0.005(4)
C13D 0.038(4) 0.047(4) 0.041(4) -0.010(3) 0.005(3) -0.005(3)
C1E 0.038(3) 0.032(3) 0.033(3) 0.000(3) 0.000(3) 0.002(3)
C2E 0.038(4) 0.034(4) 0.033(3) 0.001(3) -0.001(3) 0.000(3)
C3E 0.040(4) 0.034(4) 0.037(4) 0.000(4) -0.001(4) 0.002(4)
C4E 0.042(4) 0.031(4) 0.031(4) -0.005(4) 0.001(4) 0.001(4)
C5E 0.045(4) 0.035(4) 0.030(4) -0.007(3) 0.000(3) -0.002(3)
C6E 0.040(4) 0.033(4) 0.030(4) -0.004(4) -0.005(4) 0.001(4)
C7E 0.040(4) 0.034(4) 0.034(4) 0.001(4) -0.003(3) 0.003(3)
Cl1E 0.091(7) 0.094(8) 0.053(5) -0.013(5) -0.001(5) -0.007(5)
N1E 0.037(4) 0.031(4) 0.033(4) 0.000(3) 0.001(3) 0.002(3)
N2E 0.037(4) 0.032(4) 0.033(4) 0.000(4) 0.003(4) 0.001(4)
C8E 0.036(3) 0.040(3) 0.037(3) 0.000(3) 0.001(3) -0.003(3)
C9E 0.044(4) 0.044(4) 0.040(4) 0.002(4) -0.001(4) -0.003(4)
C10E 0.048(4) 0.050(5) 0.049(5) 0.007(4) -0.003(4) -0.007(4)
C11E 0.043(5) 0.051(5) 0.056(5) 0.005(4) -0.007(4) -0.007(4)
C12E 0.037(5) 0.048(5) 0.052(5) -0.002(4) 0.001(4) -0.002(4)
C13E 0.039(4) 0.045(4) 0.044(4) 0.000(4) 0.003(4) -0.001(4)
C1F 0.035(4) 0.032(4) 0.032(4) 0.002(3) 0.002(3) 0.002(3)
C2F 0.033(4) 0.031(4) 0.031(3) -0.001(3) 0.002(3) -0.002(3)
C3F 0.035(4) 0.034(4) 0.038(4) -0.001(4) 0.003(3) 0.000(4)
C4F 0.037(4) 0.033(4) 0.036(4) 0.000(4) 0.007(4) -0.001(4)
C5F 0.040(4) 0.036(4) 0.032(3) -0.005(3) 0.007(3) -0.003(3)
C6F 0.035(4) 0.031(4) 0.034(4) -0.004(4) 0.002(4) -0.001(4)
C7F 0.037(4) 0.036(4) 0.031(4) -0.004(4) 0.002(3) -0.001(3)
Cl1F 0.064(6) 0.076(5) 0.045(4) -0.009(5) 0.017(4) -0.006(4)
N1F 0.038(4) 0.032(4) 0.035(4) 0.001(3) 0.004(3) -0.001(3)
N2F 0.038(4) 0.034(4) 0.032(4) 0.001(3) 0.006(4) 0.000(4)
C8F 0.039(3) 0.039(3) 0.034(4) 0.000(3) 0.008(3) -0.001(3)
C9F 0.039(4) 0.042(4) 0.038(4) 0.003(3) 0.010(4) 0.002(4)
C10F 0.041(4) 0.049(4) 0.046(5) 0.008(4) 0.006(4) -0.001(4)
C11F 0.046(5) 0.054(5) 0.049(5) 0.002(4) 0.007(4) -0.006(4)
C12F 0.043(4) 0.047(4) 0.042(5) -0.003(4) 0.009(4) -0.007(4)
C13F 0.041(4) 0.043(4) 0.037(4) -0.003(4) 0.009(4) -0.003(4)

loop_
_atom_type_symbol
_atom_type_description
_atom_type_scat_dispersion_real
_atom_type_scat_dispersion_imag
_atom_type_scat_source
C C 0.0033 0.0016 'International Tables Vol C Tables 4.2.6.8 and 6.1.1.4'
H H 0.0000 0.0000 'International Tables Vol C Tables 4.2.6.8 and 6.1.1.4'
Cl Cl 0.1484 0.1585 'International Tables Vol C Tables 4.2.6.8 and 6.1.1.4'
N N 0.0061 0.0033 'International Tables Vol C Tables 4.2.6.8 and 6.1.1.4'

loop_
_geom_angle_atom_site_label_1
_geom_angle_atom_site_label_2
_geom_angle_atom_site_label_3
_geom_angle_site_symmetry_1
_geom_angle_site_symmetry_3
_geom_angle
_geom_angle_publ_flag
N1A C1A C2A . . 109.2(9) ?
N1A C1A C1B . . 107.6(10) ?
C2A C1A C1B . . 110.9(9) ?
N1A C1A H1A . . 109.7 ?
C2A C1A H1A . . 109.7 ?
C1B C1A H1A . . 109.7 ?
C3A C2A C7A . . 120.0 ?
C3A C2A C1A . . 118.8(7) ?
C7A C2A C1A . . 121.2(7) ?
C4A C3A C2A . . 120.0 ?
C4A C3A H3A . . 120.0 ?
C2A C3A H3A . . 120.0 ?
C5A C4A C3A . . 120.0 ?
C5A C4A H4A . . 120.0 ?
C3A C4A H4A . . 120.0 ?
C4A C5A C6A . . 120.0 ?
C4A C5A Cl1A . . 120.9(5) ?
C6A C5A Cl1A . . 119.1(5) ?
C7A C6A C5A . . 120.0 ?
C7A C6A H6A . . 120.0 ?
C5A C6A H6A . . 120.0 ?
C6A C7A C2A . . 120.0 ?
C6A C7A H7A . . 120.0 ?
C2A C7A H7A . . 120.0 ?
N2A N1A C1A . . 119.3(12) ?
N1A N2A C8A . . 118.3(12) ?
C9A C8A C13A . . 120.0 ?
C9A C8A N2A . . 124.8(8) ?
C13A C8A N2A . . 115.1(8) ?
C8A C9A C10A . . 120.0 ?
C8A C9A H9A . . 120.0 ?
C10A C9A H9A . . 120.0 ?
C11A C10A C9A . . 120.0 ?
C11A C10A H10A . . 120.0 ?
C9A C10A H10A . . 120.0 ?
C10A C11A C12A . . 120.0 ?
C10A C11A H11A . . 120.0 ?
C12A C11A H11A . . 120.0 ?
C13A C12A C11A . . 120.0 ?
C13A C12A H12A . . 120.0 ?
C11A C12A H12A . . 120.0 ?
C12A C13A C8A . . 120.0 ?
C12A C13A H13A . . 120.0 ?
C8A C13A H13A . . 120.0 ?
N1B C1B C2B . . 107.8(9) ?
N1B C1B C1A . . 107.0(9) ?
C2B C1B C1A . . 119.6(9) ?
N1B C1B H1B . . 107.3 ?
C2B C1B H1B . . 107.3 ?
C1A C1B H1B . . 107.3 ?
C3B C2B C7B . . 120.0 ?
C3B C2B C1B . . 121.5(7) ?
C7B C2B C1B . . 118.5(7) ?
C2B C3B C4B . . 120.0 ?
C2B C3B H3B . . 120.0 ?
C4B C3B H3B . . 120.0 ?
C5B C4B C3B . . 120.0 ?
C5B C4B H4B . . 120.0 ?
C3B C4B H4B . . 120.0 ?
C4B C5B C6B . . 120.0 ?
C4B C5B Cl1B . . 119.0(5) ?
C6B C5B Cl1B . . 121.0(5) ?
C7B C6B C5B . . 120.0 ?
C7B C6B H6B . . 120.0 ?
C5B C6B H6B . . 120.0 ?
C6B C7B C2B . . 120.0 ?
C6B C7B H7B . . 120.0 ?
C2B C7B H7B . . 120.0 ?
N2B N1B C1B . . 115.0(11) ?
N1B N2B C8B . . 115.5(10) ?
C9B C8B C13B . . 120.0 ?
C9B C8B N2B . . 123.0(7) ?
C13B C8B N2B . . 117.0(7) ?
C8B C9B C10B . . 120.0 ?
C8B C9B H9B . . 120.0 ?
C10B C9B H9B . . 120.0 ?
C11B C10B C9B . . 120.0 ?
C11B C10B H10B . . 120.0 ?
C9B C10B H10B . . 120.0 ?
C10B C11B C12B . . 120.0 ?
C10B C11B H11B . . 120.0 ?
C12B C11B H11B . . 120.0 ?
C11B C12B C13B . . 120.0 ?
C11B C12B H12B . . 120.0 ?
C13B C12B H12B . . 120.0 ?
C12B C13B C8B . . 120.0 ?
C12B C13B H13B . . 120.0 ?
C8B C13B H13B . . 120.0 ?
N1C C1C C2C . . 109.6(10) ?
N1C C1C C1D . . 104.8(10) ?
C2C C1C C1D . . 110.5(9) ?
N1C C1C H1C . . 110.6 ?
C2C C1C H1C . . 110.6 ?
C1D C1C H1C . . 110.6 ?
C3C C2C C7C . . 120.0 ?
C3C C2C C1C . . 116.9(8) ?
C7C C2C C1C . . 122.7(8) ?
C4C C3C C2C . . 120.0 ?
C4C C3C H3C . . 120.0 ?
C2C C3C H3C . . 120.0 ?
C3C C4C C5C . . 120.0 ?
C3C C4C H4C . . 120.0 ?
C5C C4C H4C . . 120.0 ?
C6C C5C C4C . . 120.0 ?
C6C C5C Cl1C . . 119.2(6) ?
C4C C5C Cl1C . . 120.7(6) ?
C7C C6C C5C . . 120.0 ?
C7C C6C H6C . . 120.0 ?
C5C C6C H6C . . 120.0 ?
C6C C7C C2C . . 120.0 ?
C6C C7C H7C . . 120.0 ?
C2C C7C H7C . . 120.0 ?
N2C N1C C1C . . 112.8(11) ?
N1C N2C C8C . . 113.9(10) ?
C9C C8C C13C . . 120.0 ?
C9C C8C N2C . . 127.7(7) ?
C13C C8C N2C . . 112.3(7) ?
C10C C9C C8C . . 120.0 ?
C10C C9C H9C . . 120.0 ?
C8C C9C H9C . . 120.0 ?
C9C C10C C11C . . 120.0 ?
C9C C10C H10C . . 120.0 ?
C11C C10C H10C . . 120.0 ?
C12C C11C C10C . . 120.0 ?
C12C C11C H11C . . 120.0 ?
C10C C11C H11C . . 120.0 ?
C13C C12C C11C . . 120.0 ?
C13C C12C H12C . . 120.0 ?
C11C C12C H12C . . 120.0 ?
C12C C13C C8C . . 120.0 ?
C12C C13C H13C . . 120.0 ?
C8C C13C H13C . . 120.0 ?
C2D C1D N1D . . 104.9(10) ?
C2D C1D C1C . . 115.4(10) ?
N1D C1D C1C . . 106.3(10) ?
C2D C1D H1D . . 110.0 ?
N1D C1D H1D . . 110.0 ?
C1C C1D H1D . . 110.0 ?
C3D C2D C7D . . 120.0 ?
C3D C2D C1D . . 123.6(8) ?
C7D C2D C1D . . 116.3(8) ?
C4D C3D C2D . . 120.0 ?
C4D C3D H3D . . 120.0 ?
C2D C3D H3D . . 120.0 ?
C3D C4D C5D . . 120.0 ?
C3D C4D H4D . . 120.0 ?
C5D C4D H4D . . 120.0 ?
C4D C5D C6D . . 120.0 ?
C4D C5D Cl1D . . 115.4(6) ?
C6D C5D Cl1D . . 124.6(6) ?
C7D C6D C5D . . 120.0 ?
C7D C6D H6D . . 120.0 ?
C5D C6D H6D . . 120.0 ?
C6D C7D C2D . . 120.0 ?
C6D C7D H7D . . 120.0 ?
C2D C7D H7D . . 120.0 ?
N2D N1D C1D . . 114.2(12) ?
N1D N2D C8D . . 113.5(11) ?
C9D C8D C13D . . 120.0 ?
C9D C8D N2D . . 123.2(8) ?
C13D C8D N2D . . 116.7(8) ?
C10D C9D C8D . . 120.0 ?
C10D C9D H9D . . 120.0 ?
C8D C9D H9D . . 120.0 ?
C9D C10D C11D . . 120.0 ?
C9D C10D H10D . . 120.0 ?
C11D C10D H10D . . 120.0 ?
C12D C11D C10D . . 120.0 ?
C12D C11D H11D . . 120.0 ?
C10D C11D H11D . . 120.0 ?
C11D C12D C13D . . 120.0 ?
C11D C12D H12D . . 120.0 ?
C13D C12D H12D . . 120.0 ?
C12D C13D C8D . . 120.0 ?
C12D C13D H13D . . 120.0 ?
C8D C13D H13D . . 120.0 ?
N1E C1E C1F . . 104.1(16) ?
N1E C1E C2E . . 113.0(17) ?
C1F C1E C2E . . 111.4(15) ?
N1E C1E H1E . . 109.4 ?
C1F C1E H1E . . 109.4 ?
C2E C1E H1E . . 109.4 ?
C3E C2E C7E . . 120.0 ?
C3E C2E C1E . . 110.0(13) ?
C7E C2E C1E . . 129.8(13) ?
C2E C3E C4E . . 120.0 ?
C2E C3E H3E . . 120.0 ?
C4E C3E H3E . . 120.0 ?
C5E C4E C3E . . 120.0 ?
C5E C4E H4E . . 120.0 ?
C3E C4E H4E . . 120.0 ?
C4E C5E C6E . . 120.0 ?
C4E C5E Cl1E . . 123.1(9) ?
C6E C5E Cl1E . . 116.5(9) ?
C7E C6E C5E . . 120.0 ?
C7E C6E H6E . . 120.0 ?
C5E C6E H6E . . 120.0 ?
C6E C7E C2E . . 120.0 ?
C6E C7E H7E . . 120.0 ?
C2E C7E H7E . . 120.0 ?
N2E N1E C1E . . 115(2) ?
N1E N2E C8E . . 111.2(16) ?
C9E C8E C13E . . 120.0 ?
C9E C8E N2E . . 120.9(11) ?
C13E C8E N2E . . 117.7(11) ?
C10E C9E C8E . . 120.0 ?
C10E C9E H9E . . 120.0 ?
C8E C9E H9E . . 120.0 ?
C9E C10E C11E . . 120.0 ?
C9E C10E H10E . . 120.0 ?
C11E C10E H10E . . 120.0 ?
C12E C11E C10E . . 120.0 ?
C12E C11E H11E . . 120.0 ?
C10E C11E H11E . . 120.0 ?
C11E C12E C13E . . 120.0 ?
C11E C12E H12E . . 120.0 ?
C13E C12E H12E . . 120.0 ?
C12E C13E C8E . . 120.0 ?
C12E C13E H13E . . 120.0 ?
C8E C13E H13E . . 120.0 ?
N1F C1F C2F . . 105.0(15) ?
N1F C1F C1E . . 106.6(15) ?
C2F C1F C1E . . 118.9(15) ?
N1F C1F H1F . . 108.7 ?
C2F C1F H1F . . 108.7 ?
C1E C1F H1F . . 108.7 ?
C3F C2F C7F . . 120.0 ?
C3F C2F C1F . . 123.0(13) ?
C7F C2F C1F . . 116.9(13) ?
C2F C3F C4F . . 120.0 ?
C2F C3F H3F . . 120.0 ?
C4F C3F H3F . . 120.0 ?
C5F C4F C3F . . 120.0 ?
C5F C4F H4F . . 120.0 ?
C3F C4F H4F . . 120.0 ?
C6F C5F C4F . . 120.0 ?
C6F C5F Cl1F . . 120.3(9) ?
C4F C5F Cl1F . . 119.6(9) ?
C5F C6F C7F . . 120.0 ?
C5F C6F H6F . . 120.0 ?
C7F C6F H6F . . 120.0 ?
C6F C7F C2F . . 120.0 ?
C6F C7F H7F . . 120.0 ?
C2F C7F H7F . . 120.0 ?
N2F N1F C1F . . 101.7(19) ?
N1F N2F C8F . . 101.6(16) ?
C9F C8F C13F . . 120.0 ?
C9F C8F N2F . . 123.9(12) ?
C13F C8F N2F . . 116.0(12) ?
C8F C9F C10F . . 120.0 ?
C8F C9F H9F . . 120.0 ?
C10F C9F H9F . . 120.0 ?
C11F C10F C9F . . 120.0 ?
C11F C10F H10F . . 120.0 ?
C9F C10F H10F . . 120.0 ?
C10F C11F C12F . . 120.0 ?
C10F C11F H11F . . 120.0 ?
C12F C11F H11F . . 120.0 ?
C11F C12F C13F . . 120.0 ?
C11F C12F H12F . . 120.0 ?
C13F C12F H12F . . 120.0 ?
C12F C13F C8F . . 120.0 ?
C12F C13F H13F . . 120.0 ?
C8F C13F H13F . . 120.0 ?

loop_
_geom_bond_atom_site_label_1
_geom_bond_atom_site_label_2
_geom_bond_site_symmetry_2
_geom_bond_distance
_geom_bond_publ_flag
C1A N1A . 1.455(14) ?
C1A C2A . 1.515(11) ?
C1A C1B . 1.540(12) ?
C1A H1A . 1.0000 ?
C2A C3A . 1.3900 ?
C2A C7A . 1.3900 ?
C3A C4A . 1.3900 ?
C3A H3A . 0.9500 ?
C4A C5A . 1.3900 ?
C4A H4A . 0.9500 ?
C5A C6A . 1.3900 ?
C5A Cl1A . 1.709(8) ?
C6A C7A . 1.3900 ?
C6A H6A . 0.9500 ?
C7A H7A . 0.9500 ?
N1A N2A . 1.320(16) ?
N2A C8A . 1.452(12) ?
C8A C9A . 1.3900 ?
C8A C13A . 1.3900 ?
C9A C10A . 1.3900 ?
C9A H9A . 0.9500 ?
C10A C11A . 1.3900 ?
C10A H10A . 0.9500 ?
C11A C12A . 1.3900 ?
C11A H11A . 0.9500 ?
C12A C13A . 1.3900 ?
C12A H12A . 0.9500 ?
C13A H13A . 0.9500 ?
C1B N1B . 1.510(12) ?
C1B C2B . 1.509(11) ?
C1B H1B . 1.0000 ?
C2B C3B . 1.3900 ?
C2B C7B . 1.3900 ?
C3B C4B . 1.3900 ?
C3B H3B . 0.9500 ?
C4B C5B . 1.3900 ?
C4B H4B . 0.9500 ?
C5B C6B . 1.3900 ?
C5B Cl1B . 1.737(7) ?
C6B C7B . 1.3900 ?
C6B H6B . 0.9500 ?
C7B H7B . 0.9500 ?
N1B N2B . 1.189(14) ?
N2B C8B . 1.425(10) ?
C8B C9B . 1.3900 ?
C8B C13B . 1.3900 ?
C9B C10B . 1.3900 ?
C9B H9B . 0.9500 ?
C10B C11B . 1.3900 ?
C10B H10B . 0.9500 ?
C11B C12B . 1.3900 ?
C11B H11B . 0.9500 ?
C12B C13B . 1.3900 ?
C12B H12B . 0.9500 ?
C13B H13B . 0.9500 ?
C1C N1C . 1.462(14) ?
C1C C2C . 1.520(12) ?
C1C C1D . 1.547(12) ?
C1C H1C . 1.0000 ?
C2C C3C . 1.3900 ?
C2C C7C . 1.3900 ?
C3C C4C . 1.3900 ?
C3C H3C . 0.9500 ?
C4C C5C . 1.3900 ?
C4C H4C . 0.9500 ?
C5C C6C . 1.3900 ?
C5C Cl1C . 1.724(7) ?
C6C C7C . 1.3900 ?
C6C H6C . 0.9500 ?
C7C H7C . 0.9500 ?
N1C N2C . 1.269(14) ?
N2C C8C . 1.452(10) ?
C8C C9C . 1.3900 ?
C8C C13C . 1.3900 ?
C9C C10C . 1.3900 ?
C9C H9C . 0.9500 ?
C10C C11C . 1.3900 ?
C10C H10C . 0.9500 ?
C11C C12C . 1.3900 ?
C11C H11C . 0.9500 ?
C12C C13C . 1.3900 ?
C12C H12C . 0.9500 ?
C13C H13C . 0.9500 ?
C1D C2D . 1.498(13) ?
C1D N1D . 1.512(14) ?
C1D H1D . 1.0000 ?
C2D C3D . 1.3900 ?
C2D C7D . 1.3900 ?
C3D C4D . 1.3900 ?
C3D H3D . 0.9500 ?
C4D C5D . 1.3900 ?
C4D H4D . 0.9500 ?
C5D C6D . 1.3900 ?
C5D Cl1D . 1.730(9) ?
C6D C7D . 1.3900 ?
C6D H6D . 0.9500 ?
C7D H7D . 0.9500 ?
N1D N2D . 1.209(15) ?
N2D C8D . 1.428(11) ?
C8D C9D . 1.3900 ?
C8D C13D . 1.3900 ?
C9D C10D . 1.3900 ?
C9D H9D . 0.9500 ?
C10D C11D . 1.3900 ?
C10D H10D . 0.9500 ?
C11D C12D . 1.3900 ?
C11D H11D . 0.9500 ?
C12D C13D . 1.3900 ?
C12D H12D . 0.9500 ?
C13D H13D . 0.9500 ?
C1E N1E . 1.450(19) ?
C1E C1F . 1.521(16) ?
C1E C2E . 1.542(17) ?
C1E H1E . 1.0000 ?
C2E C3E . 1.3900 ?
C2E C7E . 1.3900 ?
C3E C4E . 1.3900 ?
C3E H3E . 0.9500 ?
C4E C5E . 1.3900 ?
C4E H4E . 0.9500 ?
C5E C6E . 1.3900 ?
C5E Cl1E . 1.743(15) ?
C6E C7E . 1.3900 ?
C6E H6E . 0.9500 ?
C7E H7E . 0.9500 ?
N1E N2E . 1.30(2) ?
N2E C8E . 1.440(15) ?
C8E C9E . 1.3900 ?
C8E C13E . 1.3900 ?
C9E C10E . 1.3900 ?
C9E H9E . 0.9500 ?
C10E C11E . 1.3900 ?
C10E H10E . 0.9500 ?
C11E C12E . 1.3900 ?
C11E H11E . 0.9500 ?
C12E C13E . 1.3900 ?
C12E H12E . 0.9500 ?
C13E H13E . 0.9500 ?
C1F N1F . 1.50(2) ?
C1F C2F . 1.501(17) ?
C1F H1F . 1.0000 ?
C2F C3F . 1.3900 ?
C2F C7F . 1.3900 ?
C3F C4F . 1.3900 ?
C3F H3F . 0.9500 ?
C4F C5F . 1.3900 ?
C4F H4F . 0.9500 ?
C5F C6F . 1.3900 ?
C5F Cl1F . 1.744(12) ?
C6F C7F . 1.3900 ?
C6F H6F . 0.9500 ?
C7F H7F . 0.9500 ?
N1F N2F . 1.22(2) ?
N2F C8F . 1.424(15) ?
C8F C9F . 1.3900 ?
C8F C13F . 1.3900 ?
C9F C10F . 1.3900 ?
C9F H9F . 0.9500 ?
C10F C11F . 1.3900 ?
C10F H10F . 0.9500 ?
C11F C12F . 1.3900 ?
C11F H11F . 0.9500 ?
C12F C13F . 1.3900 ?
C12F H12F . 0.9500 ?
C13F H13F . 0.9500 ?

loop_
_geom_torsion_atom_site_label_1
_geom_torsion_atom_site_label_2
_geom_torsion_atom_site_label_3
_geom_torsion_atom_site_label_4
_geom_torsion_site_symmetry_1
_geom_torsion_site_symmetry_2
_geom_torsion_site_symmetry_3
_geom_torsion_site_symmetry_4
_geom_torsion
_geom_torsion_publ_flag
N1A C1A C2A C3A . . . . -123.3(10) ?
C1B C1A C2A C3A . . . . 118.3(9) ?
N1A C1A C2A C7A . . . . 55.1(13) ?
C1B C1A C2A C7A . . . . -63.3(12) ?
C7A C2A C3A C4A . . . . 0.0 ?
C1A C2A C3A C4A . . . . 178.4(10) ?
C2A C3A C4A C5A . . . . 0.0 ?
C3A C4A C5A C6A . . . . 0.0 ?
C3A C4A C5A Cl1A . . . . 178.0(9) ?
C4A C5A C6A C7A . . . . 0.0 ?
Cl1A C5A C6A C7A . . . . -178.0(8) ?
C5A C6A C7A C2A . . . . 0.0 ?
C3A C2A C7A C6A . . . . 0.0 ?
C1A C2A C7A C6A . . . . -178.4(10) ?
C2A C1A N1A N2A . . . . 131.5(13) ?
C1B C1A N1A N2A . . . . -108.0(15) ?
C1A N1A N2A C8A . . . . -172.3(11) ?
N1A N2A C8A C9A . . . . -2.7(17) ?
N1A N2A C8A C13A . . . . -178.6(10) ?
C13A C8A C9A C10A . . . . 0.0 ?
N2A C8A C9A C10A . . . . -175.7(12) ?
C8A C9A C10A C11A . . . . 0.0 ?
C9A C10A C11A C12A . . . . 0.0 ?
C10A C11A C12A C13A . . . . 0.0 ?
C11A C12A C13A C8A . . . . 0.0 ?
C9A C8A C13A C12A . . . . 0.0 ?
N2A C8A C13A C12A . . . . 176.1(11) ?
N1A C1A C1B N1B . . . . 68.5(12) ?
C2A C1A C1B N1B . . . . -172.1(10) ?
N1A C1A C1B C2B . . . . -168.6(11) ?
C2A C1A C1B C2B . . . . -49.2(13) ?
N1B C1B C2B C3B . . . . -130.1(9) ?
C1A C1B C2B C3B . . . . 107.4(11) ?
N1B C1B C2B C7B . . . . 49.8(11) ?
C1A C1B C2B C7B . . . . -72.7(11) ?
C7B C2B C3B C4B . . . . 0.0 ?
C1B C2B C3B C4B . . . . 179.9(9) ?
C2B C3B C4B C5B . . . . 0.0 ?
C3B C4B C5B C6B . . . . 0.0 ?
C3B C4B C5B Cl1B . . . . -179.9(7) ?
C4B C5B C6B C7B . . . . 0.0 ?
Cl1B C5B C6B C7B . . . . 179.9(7) ?
C5B C6B C7B C2B . . . . 0.0 ?
C3B C2B C7B C6B . . . . 0.0 ?
C1B C2B C7B C6B . . . . -180.0(8) ?
C2B C1B N1B N2B . . . . 118.5(13) ?
C1A C1B N1B N2B . . . . -111.6(13) ?
C1B N1B N2B C8B . . . . -179.1(10) ?
N1B N2B C8B C9B . . . . -9.6(16) ?
N1B N2B C8B C13B . . . . 170.0(10) ?
C13B C8B C9B C10B . . . . 0.0 ?
N2B C8B C9B C10B . . . . 179.6(10) ?
C8B C9B C10B C11B . . . . 0.0 ?
C9B C10B C11B C12B . . . . 0.0 ?
C10B C11B C12B C13B . . . . 0.0 ?
C11B C12B C13B C8B . . . . 0.0 ?
C9B C8B C13B C12B . . . . 0.0 ?
N2B C8B C13B C12B . . . . -179.6(10) ?
N1C C1C C2C C3C . . . . 127.7(10) ?
C1D C1C C2C C3C . . . . -117.3(10) ?
N1C C1C C2C C7C . . . . -45.3(13) ?
C1D C1C C2C C7C . . . . 69.7(11) ?
C7C C2C C3C C4C . . . . 0.0 ?
C1C C2C C3C C4C . . . . -173.2(9) ?
C2C C3C C4C C5C . . . . 0.0 ?
C3C C4C C5C C6C . . . . 0.0 ?
C3C C4C C5C Cl1C . . . . 177.4(8) ?
C4C C5C C6C C7C . . . . 0.0 ?
Cl1C C5C C6C C7C . . . . -177.5(7) ?
C5C C6C C7C C2C . . . . 0.0 ?
C3C C2C C7C C6C . . . . 0.0 ?
C1C C2C C7C C6C . . . . 172.8(9) ?
C2C C1C N1C N2C . . . . -124.0(13) ?
C1D C1C N1C N2C . . . . 117.5(12) ?
C1C N1C N2C C8C . . . . -179.1(10) ?
N1C N2C C8C C9C . . . . 0.9(16) ?
N1C N2C C8C C13C . . . . -178.9(9) ?
C13C C8C C9C C10C . . . . 0.0 ?
N2C C8C C9C C10C . . . . -179.8(11) ?
C8C C9C C10C C11C . . . . 0.0 ?
C9C C10C C11C C12C . . . . 0.0 ?
C10C C11C C12C C13C . . . . 0.0 ?
C11C C12C C13C C8C . . . . 0.0 ?
C9C C8C C13C C12C . . . . 0.0 ?
N2C C8C C13C C12C . . . . 179.8(10) ?
N1C C1C C1D C2D . . . . 172.5(11) ?
C2C C1C C1D C2D . . . . 54.5(13) ?
N1C C1C C1D N1D . . . . -71.7(12) ?
C2C C1C C1D N1D . . . . 170.3(11) ?
N1D C1D C2D C3D . . . . 124.1(12) ?
C1C C1D C2D C3D . . . . -119.3(12) ?
N1D C1D C2D C7D . . . . -59.3(13) ?
C1C C1D C2D C7D . . . . 57.3(13) ?
C7D C2D C3D C4D . . . . 0.0 ?
C1D C2D C3D C4D . . . . 176.4(13) ?
C2D C3D C4D C5D . . . . 0.0 ?
C3D C4D C5D C6D . . . . 0.0 ?
C3D C4D C5D Cl1D . . . . -179.3(10) ?
C4D C5D C6D C7D . . . . 0.0 ?
Cl1D C5D C6D C7D . . . . 179.2(11) ?
C5D C6D C7D C2D . . . . 0.0 ?
C3D C2D C7D C6D . . . . 0.0 ?
C1D C2D C7D C6D . . . . -176.6(12) ?
C2D C1D N1D N2D . . . . -121.6(15) ?
C1C C1D N1D N2D . . . . 115.7(15) ?
C1D N1D N2D C8D . . . . -179.1(12) ?
N1D N2D C8D C9D . . . . 2.6(19) ?
N1D N2D C8D C13D . . . . -175.1(12) ?
C13D C8D C9D C10D . . . . 0.0 ?
N2D C8D C9D C10D . . . . -177.7(12) ?
C8D C9D C10D C11D . . . . 0.0 ?
C9D C10D C11D C12D . . . . 0.0 ?
C10D C11D C12D C13D . . . . 0.0 ?
C11D C12D C13D C8D . . . . 0.0 ?
C9D C8D C13D C12D . . . . 0.0 ?
N2D C8D C13D C12D . . . . 177.8(11) ?
N1E C1E C2E C3E . . . . 126.9(19) ?
C1F C1E C2E C3E . . . . -116.4(16) ?
N1E C1E C2E C7E . . . . -48(3) ?
C1F C1E C2E C7E . . . . 69(2) ?
C7E C2E C3E C4E . . . . 0.0 ?
C1E C2E C3E C4E . . . . -175.5(17) ?
C2E C3E C4E C5E . . . . 0.0 ?
C3E C4E C5E C6E . . . . 0.0 ?
C3E C4E C5E Cl1E . . . . -172.7(18) ?
C4E C5E C6E C7E . . . . 0.0 ?
Cl1E C5E C6E C7E . . . . 173.2(17) ?
C5E C6E C7E C2E . . . . 0.0 ?
C3E C2E C7E C6E . . . . 0.0 ?
C1E C2E C7E C6E . . . . 175(2) ?
C1F C1E N1E N2E . . . . 116(2) ?
C2E C1E N1E N2E . . . . -123(3) ?
C1E N1E N2E C8E . . . . 176(2) ?
N1E N2E C8E C9E . . . . -22(3) ?
N1E N2E C8E C13E . . . . 171.3(18) ?
C13E C8E C9E C10E . . . . 0.0 ?
N2E C8E C9E C10E . . . . -166.0(19) ?
C8E C9E C10E C11E . . . . 0.0 ?
C9E C10E C11E C12E . . . . 0.0 ?
C10E C11E C12E C13E . . . . 0.0 ?
C11E C12E C13E C8E . . . . 0.0 ?
C9E C8E C13E C12E . . . . 0.0 ?
N2E C8E C13E C12E . . . . 166.4(19) ?
N1E C1E C1F N1F . . . . -176(2) ?
C2E C1E C1F N1F . . . . 62(2) ?
N1E C1E C1F C2F . . . . -57(2) ?
C2E C1E C1F C2F . . . . -179.5(19) ?
N1F C1F C2F C3F . . . . -123.5(16) ?
C1E C1F C2F C3F . . . . 117.4(17) ?
N1F C1F C2F C7F . . . . 60(2) ?
C1E C1F C2F C7F . . . . -59(2) ?
C7F C2F C3F C4F . . . . 0.0 ?
C1F C2F C3F C4F . . . . -176.4(16) ?
C2F C3F C4F C5F . . . . 0.0 ?
C3F C4F C5F C6F . . . . 0.0 ?
C3F C4F C5F Cl1F . . . . -178.2(13) ?
C4F C5F C6F C7F . . . . 0.0 ?
Cl1F C5F C6F C7F . . . . 178.2(13) ?
C5F C6F C7F C2F . . . . 0.0 ?
C3F C2F C7F C6F . . . . 0.0 ?
C1F C2F C7F C6F . . . . 176.6(15) ?
C2F C1F N1F N2F . . . . 102(2) ?
C1E C1F N1F N2F . . . . -131(2) ?
C1F N1F N2F C8F . . . . 173.6(16) ?
N1F N2F C8F C9F . . . . 10(3) ?
N1F N2F C8F C13F . . . . -173.4(17) ?
C13F C8F C9F C10F . . . . 0.0 ?
N2F C8F C9F C10F . . . . 176(2) ?
C8F C9F C10F C11F . . . . 0.0 ?
C9F C10F C11F C12F . . . . 0.0 ?
C10F C11F C12F C13F . . . . 0.0 ?
C11F C12F C13F C8F . . . . 0.0 ?
C9F C8F C13F C12F . . . . 0.0 ?
N2F C8F C13F C12F . . . . -176.5(18) ?

_cod_database_fobs_code 2312044
